data_4302632
loop_
_publ_author_name
'Sungjun Hong'
'Aalo K. Gupta'
'William B. Tolman'

_publ_section_title
;
Intermediates in Reactions of Copper(I) Complexes with N-Oxides: From the
Formation of Stable Adducts to Oxo Transfer
;
_journal_name_full 'Inorganic Chemistry'
_journal_page_first 6323
_journal_page_last 6325
_journal_paper_doi 10.1021/ic900435p
_journal_volume 48
_journal_year 2009
_chemical_formula_moiety 'C24 H28 Cu F6 N3 O'
_chemical_formula_sum 'C24 H28 Cu F6 N3 O'
_chemical_formula_weight 552.03
_chemical_name_common 08229a
_chemical_name_systematic
; 
 ? 
;
_space_group_IT_number 14
_symmetry_cell_setting monoclinic
_symmetry_space_group_name_Hall '-P 2ybc'
_symmetry_space_group_name_H-M 'P 1 21/c 1'
_atom_sites_solution_hydrogens geom
_atom_sites_solution_primary direct
_atom_sites_solution_secondary difmap
_audit_creation_method SHELXL-97
_cell_angle_alpha 90.00
_cell_angle_beta 107.408(2)
_cell_angle_gamma 90.00
_cell_formula_units_Z 4
_cell_length_a 12.2913(16)
_cell_length_b 13.9744(18)
_cell_length_c 15.579(2)
_cell_measurement_reflns_used 2626
_cell_measurement_temperature 173(2)
_cell_measurement_theta_max 25.00
_cell_measurement_theta_min 2.27
_cell_volume 2553.3(6)
_computing_cell_refinement SAINT,Bruker
_computing_data_collection SMART,Bruker
_computing_data_reduction SAINT,Bruker
_computing_molecular_graphics SHELXTL,Bruker
_computing_structure_refinement 'SHELXL-97 (Sheldrick, 1997)'
_computing_structure_solution 'SHELXS-97 (Sheldrick, 1990)'
_diffrn_ambient_temperature 173(2)
_diffrn_measured_fraction_theta_full 0.999
_diffrn_measured_fraction_theta_max 0.999
_diffrn_measurement_device_type 'Siemens SMART Platform CCD'
_diffrn_measurement_method 'area detector,omega scans per phi'
_diffrn_radiation_monochromator graphite
_diffrn_radiation_source 'normal-focus sealed tube'
_diffrn_radiation_type MoK\a
_diffrn_radiation_wavelength 0.71073
_diffrn_reflns_av_R_equivalents 0.0417
_diffrn_reflns_av_sigmaI/netI 0.0301
_diffrn_reflns_limit_h_max 14
_diffrn_reflns_limit_h_min -14
_diffrn_reflns_limit_k_max 16
_diffrn_reflns_limit_k_min -16
_diffrn_reflns_limit_l_max 18
_diffrn_reflns_limit_l_min -18
_diffrn_reflns_number 22947
_diffrn_reflns_theta_full 25.03
_diffrn_reflns_theta_max 25.03
_diffrn_reflns_theta_min 1.74
_exptl_absorpt_coefficient_mu 0.920
_exptl_absorpt_correction_T_max 1.000000
_exptl_absorpt_correction_T_min 0.771021
_exptl_absorpt_correction_type multi-scan
_exptl_absorpt_process_details SADABS,R.Blessing,1995
_exptl_crystal_colour orange
_exptl_crystal_density_diffrn 1.436
_exptl_crystal_density_method 'not measured'
_exptl_crystal_description plate
_exptl_crystal_F_000 1136
_exptl_crystal_size_max 0.4
_exptl_crystal_size_mid 0.4
_exptl_crystal_size_min 0.1
_refine_diff_density_max 0.422
_refine_diff_density_min -0.288
_refine_diff_density_rms 0.052
_refine_ls_extinction_method none
_refine_ls_goodness_of_fit_ref 1.029
_refine_ls_hydrogen_treatment constr
_refine_ls_matrix_type full
_refine_ls_number_parameters 323
_refine_ls_number_reflns 4505
_refine_ls_number_restraints 0
_refine_ls_restrained_S_all 1.029
_refine_ls_R_factor_all 0.0499
_refine_ls_R_factor_gt 0.0371
_refine_ls_shift/su_max 0.001
_refine_ls_shift/su_mean 0.000
_refine_ls_structure_factor_coef Fsqd
_refine_ls_weighting_details 'calc w=1/[\s^2^(Fo^2^)+(0.0379P)^2^+2.0915P] where P=(Fo^2^+2Fc^2^)/3'
_refine_ls_weighting_scheme calc
_refine_ls_wR_factor_gt 0.0851
_refine_ls_wR_factor_ref 0.0900
_reflns_number_gt 3692
_reflns_number_total 4505
_reflns_threshold_expression >2sigma(I)
_cod_data_source_file ic900435p_si_001_4.cif
_cod_data_source_block 08229a
_cod_original_cell_volume 2553.4(6)
_cod_database_code 4302632

loop_
_symmetry_equiv_pos_as_xyz
'x, y, z'
'-x, y+1/2, -z+1/2'
'-x, -y, -z'
'x, -y-1/2, z-1/2'

loop_
_atom_site_label
_atom_site_type_symbol
_atom_site_fract_x
_atom_site_fract_y
_atom_site_fract_z
_atom_site_U_iso_or_equiv
_atom_site_adp_type
_atom_site_occupancy
_atom_site_symmetry_multiplicity
_atom_site_calc_flag
_atom_site_refinement_flags
_atom_site_disorder_assembly
_atom_site_disorder_group
Cu1 Cu 0.20533(2) 0.66851(2) 0.68338(2) 0.03216(11) Uani 1 1 d . . .
F3 F 0.45230(14) 0.88118(12) 0.94879(12) 0.0589(5) Uani 1 1 d . . .
N2 N 0.11728(16) 0.78879(14) 0.68423(14) 0.0312(5) Uani 1 1 d . . .
F6 F 0.16495(14) 1.02013(11) 0.79060(14) 0.0648(5) Uani 1 1 d . . .
F2 F 0.54961(13) 0.79488(14) 0.88690(13) 0.0622(5) Uani 1 1 d . . .
F1 F 0.46442(17) 0.73154(14) 0.97353(11) 0.0702(6) Uani 1 1 d . . .
F5 F 0.00735(15) 0.94687(12) 0.76142(16) 0.0716(6) Uani 1 1 d . . .
C11 C -0.0102(2) 0.82535(19) 0.53444(18) 0.0393(6) Uani 1 1 d . . .
C1 C 0.4522(2) 0.7964(2) 0.90921(19) 0.0414(7) Uani 1 1 d . . .
N3 N 0.19885(18) 0.49392(16) 0.58032(16) 0.0425(6) Uani 1 1 d . . .
O1 O 0.13828(15) 0.57512(13) 0.59389(14) 0.0491(5) Uani 1 1 d . . .
C4 C 0.1634(2) 0.85740(17) 0.74128(17) 0.0315(6) Uani 1 1 d . . .
C10 C -0.1212(2) 0.8346(2) 0.4773(2) 0.0482(7) Uani 1 1 d . . .
H10A H -0.1329 0.8545 0.4169 0.058 Uiso 1 1 calc R . .
N1 N 0.33888(16) 0.69732(14) 0.78374(13) 0.0294(5) Uani 1 1 d . . .
C14 C 0.4214(2) 0.62174(17) 0.80913(16) 0.0305(6) Uani 1 1 d . . .
C2 C 0.3479(2) 0.77845(18) 0.82819(17) 0.0312(6) Uani 1 1 d . . .
F4 F 0.07099(19) 0.99123(13) 0.65612(14) 0.0752(6) Uani 1 1 d . . .
C3 C 0.2693(2) 0.85365(18) 0.80817(17) 0.0326(6) Uani 1 1 d . . .
H3A H 0.2903 0.9093 0.8444 0.039 Uiso 1 1 calc R . .
C19 C 0.5111(2) 0.6176(2) 0.77090(18) 0.0386(6) Uani 1 1 d . . .
C13 C 0.0912(3) 0.8450(3) 0.5018(2) 0.0564(8) Uani 1 1 d . . .
H13A H 0.1439 0.7906 0.5167 0.085 Uiso 1 1 calc R . .
H13B H 0.1302 0.9029 0.5310 0.085 Uiso 1 1 calc R . .
H13C H 0.0656 0.8543 0.4365 0.085 Uiso 1 1 calc R . .
C17 C 0.5669(3) 0.4662(2) 0.8457(2) 0.0609(10) Uani 1 1 d . . .
H17A H 0.6173 0.4130 0.8586 0.073 Uiso 1 1 calc R . .
C5 C 0.1009(2) 0.95309(18) 0.7372(2) 0.0401(7) Uani 1 1 d . . .
C6 C 0.0042(2) 0.79744(17) 0.62306(17) 0.0318(6) Uani 1 1 d . . .
C15 C 0.4025(2) 0.54823(19) 0.86378(18) 0.0396(6) Uani 1 1 d . . .
C8 C -0.1980(2) 0.7837(2) 0.5924(2) 0.0462(7) Uani 1 1 d . . .
H8A H -0.2626 0.7687 0.6115 0.055 Uiso 1 1 calc R . .
C9 C -0.2141(2) 0.8156(2) 0.5065(2) 0.0503(8) Uani 1 1 d . . .
H9A H -0.2891 0.8246 0.4672 0.060 Uiso 1 1 calc R . .
C16 C 0.4772(3) 0.4709(2) 0.8814(2) 0.0549(8) Uani 1 1 d . . .
H16A H 0.4661 0.4204 0.9187 0.066 Uiso 1 1 calc R . .
C18 C 0.5834(2) 0.5383(2) 0.7914(2) 0.0522(8) Uani 1 1 d . . .
H18A H 0.6456 0.5344 0.7672 0.063 Uiso 1 1 calc R . .
C7 C -0.0892(2) 0.77261(17) 0.65263(19) 0.0356(6) Uani 1 1 d . . .
C21 C 0.5270(3) 0.6938(2) 0.7074(2) 0.0561(8) Uani 1 1 d . . .
H21A H 0.4527 0.7109 0.6654 0.084 Uiso 1 1 calc R . .
H21B H 0.5769 0.6697 0.6737 0.084 Uiso 1 1 calc R . .
H21C H 0.5615 0.7505 0.7419 0.084 Uiso 1 1 calc R . .
C20 C 0.3009(3) 0.5512(2) 0.8992(2) 0.0528(8) Uani 1 1 d . . .
H20A H 0.3016 0.4947 0.9365 0.079 Uiso 1 1 calc R . .
H20B H 0.2306 0.5519 0.8486 0.079 Uiso 1 1 calc R . .
H20C H 0.3046 0.6091 0.9355 0.079 Uiso 1 1 calc R . .
C22 C 0.1241(4) 0.4402(3) 0.5044(4) 0.124(2) Uani 1 1 d . . .
H22A H 0.0983 0.4823 0.4519 0.186 Uiso 1 1 calc R . .
H22B H 0.0579 0.4163 0.5206 0.186 Uiso 1 1 calc R . .
H22C H 0.1663 0.3861 0.4899 0.186 Uiso 1 1 calc R . .
C12 C -0.0714(3) 0.7343(2) 0.7457(2) 0.0478(7) Uani 1 1 d . . .
H12A H -0.1452 0.7173 0.7535 0.072 Uiso 1 1 calc R . .
H12B H -0.0344 0.7832 0.7899 0.072 Uiso 1 1 calc R . .
H12C H -0.0229 0.6773 0.7545 0.072 Uiso 1 1 calc R . .
C24 C 0.3016(3) 0.5247(3) 0.5599(3) 0.0729(11) Uani 1 1 d . . .
H24A H 0.2810 0.5692 0.5090 0.109 Uiso 1 1 calc R . .
H24B H 0.3401 0.4688 0.5444 0.109 Uiso 1 1 calc R . .
H24C H 0.3528 0.5566 0.6126 0.109 Uiso 1 1 calc R . .
C23 C 0.2338(4) 0.4352(3) 0.6630(3) 0.0813(12) Uani 1 1 d . . .
H23A H 0.2843 0.4727 0.7121 0.122 Uiso 1 1 calc R . .
H23B H 0.2742 0.3781 0.6523 0.122 Uiso 1 1 calc R . .
H23C H 0.1661 0.4157 0.6795 0.122 Uiso 1 1 calc R . .

loop_
_atom_site_aniso_label
_atom_site_aniso_U_11
_atom_site_aniso_U_22
_atom_site_aniso_U_33
_atom_site_aniso_U_23
_atom_site_aniso_U_13
_atom_site_aniso_U_12
Cu1 0.02983(17) 0.02729(17) 0.03653(19) -0.00151(13) 0.00563(13) 0.00363(13)
F3 0.0464(10) 0.0497(10) 0.0672(12) -0.0249(9) -0.0033(8) 0.0056(8)
N2 0.0262(11) 0.0264(11) 0.0401(12) 0.0061(9) 0.0084(9) 0.0050(9)
F6 0.0474(10) 0.0259(8) 0.1072(15) -0.0129(9) 0.0019(10) 0.0043(7)
F2 0.0296(9) 0.0771(13) 0.0734(12) -0.0234(10) 0.0052(8) 0.0007(8)
F1 0.0881(14) 0.0606(12) 0.0411(10) 0.0066(9) -0.0124(9) -0.0090(10)
F5 0.0521(11) 0.0346(9) 0.1432(19) -0.0129(11) 0.0523(12) 0.0041(8)
C11 0.0344(14) 0.0376(15) 0.0437(16) 0.0090(12) 0.0082(12) 0.0045(12)
C1 0.0375(15) 0.0346(15) 0.0480(17) -0.0065(13) 0.0069(13) 0.0033(12)
N3 0.0338(12) 0.0373(13) 0.0536(15) -0.0124(11) 0.0087(11) 0.0043(10)
O1 0.0327(10) 0.0408(11) 0.0638(13) -0.0196(10) -0.0007(9) 0.0110(8)
C4 0.0301(13) 0.0234(13) 0.0432(15) 0.0052(11) 0.0143(12) 0.0007(10)
C10 0.0452(17) 0.0441(17) 0.0451(17) 0.0074(14) -0.0021(13) 0.0059(14)
N1 0.0276(11) 0.0266(11) 0.0336(11) 0.0013(9) 0.0085(9) 0.0035(8)
C14 0.0271(13) 0.0283(13) 0.0319(13) -0.0020(11) 0.0023(11) 0.0048(10)
C2 0.0291(13) 0.0302(14) 0.0348(14) 0.0002(11) 0.0102(11) -0.0006(11)
F4 0.1035(16) 0.0379(10) 0.0755(14) 0.0205(9) 0.0138(12) 0.0238(10)
C3 0.0343(14) 0.0243(13) 0.0392(15) -0.0006(10) 0.0111(12) 0.0005(10)
C19 0.0280(13) 0.0451(16) 0.0400(15) -0.0087(12) 0.0062(12) 0.0029(12)
C13 0.0479(18) 0.076(2) 0.0466(18) 0.0174(16) 0.0156(15) 0.0007(16)
C17 0.053(2) 0.051(2) 0.063(2) -0.0100(17) -0.0056(17) 0.0289(16)
C5 0.0334(14) 0.0236(14) 0.0608(19) 0.0029(13) 0.0101(13) 0.0020(11)
C6 0.0279(13) 0.0218(12) 0.0430(15) 0.0035(11) 0.0063(11) 0.0039(10)
C15 0.0413(15) 0.0365(15) 0.0364(15) 0.0044(12) 0.0047(12) 0.0059(12)
C8 0.0315(15) 0.0349(15) 0.073(2) -0.0071(15) 0.0176(15) -0.0033(12)
C9 0.0290(15) 0.0392(17) 0.071(2) -0.0047(15) -0.0026(14) 0.0042(12)
C16 0.068(2) 0.0365(17) 0.0504(18) 0.0093(14) 0.0020(16) 0.0141(15)
C18 0.0344(15) 0.059(2) 0.059(2) -0.0169(17) 0.0070(14) 0.0136(14)
C7 0.0346(14) 0.0224(13) 0.0524(17) -0.0030(11) 0.0173(13) -0.0012(11)
C21 0.0513(19) 0.062(2) 0.064(2) -0.0033(16) 0.0314(17) -0.0083(16)
C20 0.0569(19) 0.0517(19) 0.0544(19) 0.0154(15) 0.0238(16) -0.0012(15)
C22 0.074(3) 0.099(3) 0.155(5) -0.095(3) -0.034(3) 0.033(3)
C12 0.0581(19) 0.0323(15) 0.0619(19) -0.0022(13) 0.0315(16) -0.0096(13)
C24 0.073(2) 0.064(2) 0.101(3) -0.007(2) 0.056(2) 0.0041(19)
C23 0.120(3) 0.047(2) 0.100(3) 0.017(2) 0.067(3) 0.025(2)

loop_
_atom_type_symbol
_atom_type_description
_atom_type_scat_dispersion_real
_atom_type_scat_dispersion_imag
_atom_type_scat_source
C C 0.0033 0.0016 'International Tables Vol C Tables 4.2.6.8 and 6.1.1.4'
H H 0.0000 0.0000 'International Tables Vol C Tables 4.2.6.8 and 6.1.1.4'
N N 0.0061 0.0033 'International Tables Vol C Tables 4.2.6.8 and 6.1.1.4'
O O 0.0106 0.0060 'International Tables Vol C Tables 4.2.6.8 and 6.1.1.4'
F F 0.0171 0.0103 'International Tables Vol C Tables 4.2.6.8 and 6.1.1.4'
Cu Cu 0.3201 1.2651 'International Tables Vol C Tables 4.2.6.8 and 6.1.1.4'

loop_
_geom_angle_atom_site_label_1
_geom_angle_atom_site_label_2
_geom_angle_atom_site_label_3
_geom_angle
_geom_angle_site_symmetry_1
_geom_angle_site_symmetry_3
_geom_angle_publ_flag
O1 Cu1 N1 143.83(8) . . ?
O1 Cu1 N2 117.59(8) . . ?
N1 Cu1 N2 98.58(8) . . ?
C4 N2 C6 121.5(2) . . ?
C4 N2 Cu1 119.50(16) . . ?
C6 N2 Cu1 118.96(16) . . ?
C10 C11 C6 118.0(3) . . ?
C10 C11 C13 121.2(3) . . ?
C6 C11 C13 120.8(2) . . ?
F1 C1 F3 105.8(2) . . ?
F1 C1 F2 106.1(2) . . ?
F3 C1 F2 104.8(2) . . ?
F1 C1 C2 112.9(2) . . ?
F3 C1 C2 114.3(2) . . ?
F2 C1 C2 112.1(2) . . ?
O1 N3 C24 109.1(2) . . ?
O1 N3 C22 107.6(2) . . ?
C24 N3 C22 110.4(3) . . ?
O1 N3 C23 110.2(2) . . ?
C24 N3 C23 108.0(3) . . ?
C22 N3 C23 111.5(3) . . ?
N3 O1 Cu1 121.94(14) . . ?
N2 C4 C3 126.2(2) . . ?
N2 C4 C5 119.9(2) . . ?
C3 C4 C5 113.9(2) . . ?
C9 C10 C11 121.4(3) . . ?
C9 C10 H10A 119.3 . . ?
C11 C10 H10A 119.3 . . ?
C2 N1 C14 123.2(2) . . ?
C2 N1 Cu1 121.37(17) . . ?
C14 N1 Cu1 115.27(15) . . ?
C15 C14 C19 121.5(2) . . ?
C15 C14 N1 118.5(2) . . ?
C19 C14 N1 119.6(2) . . ?
N1 C2 C3 125.9(2) . . ?
N1 C2 C1 119.6(2) . . ?
C3 C2 C1 114.5(2) . . ?
C2 C3 C4 128.2(2) . . ?
C2 C3 H3A 115.9 . . ?
C4 C3 H3A 115.9 . . ?
C18 C19 C14 117.6(3) . . ?
C18 C19 C21 120.9(3) . . ?
C14 C19 C21 121.5(2) . . ?
C11 C13 H13A 109.5 . . ?
C11 C13 H13B 109.5 . . ?
H13A C13 H13B 109.5 . . ?
C11 C13 H13C 109.5 . . ?
H13A C13 H13C 109.5 . . ?
H13B C13 H13C 109.5 . . ?
C18 C17 C16 119.9(3) . . ?
C18 C17 H17A 120.1 . . ?
C16 C17 H17A 120.1 . . ?
F5 C5 F4 106.5(2) . . ?
F5 C5 F6 105.6(2) . . ?
F4 C5 F6 104.8(2) . . ?
F5 C5 C4 113.6(2) . . ?
F4 C5 C4 112.6(2) . . ?
F6 C5 C4 112.9(2) . . ?
C11 C6 C7 121.3(2) . . ?
C11 C6 N2 119.5(2) . . ?
C7 C6 N2 119.1(2) . . ?
C16 C15 C14 118.1(3) . . ?
C16 C15 C20 121.3(3) . . ?
C14 C15 C20 120.6(2) . . ?
C9 C8 C7 121.6(3) . . ?
C9 C8 H8A 119.2 . . ?
C7 C8 H8A 119.2 . . ?
C8 C9 C10 119.7(3) . . ?
C8 C9 H9A 120.2 . . ?
C10 C9 H9A 120.2 . . ?
C17 C16 C15 121.3(3) . . ?
C17 C16 H16A 119.4 . . ?
C15 C16 H16A 119.4 . . ?
C17 C18 C19 121.6(3) . . ?
C17 C18 H18A 119.2 . . ?
C19 C18 H18A 119.2 . . ?
C8 C7 C6 117.8(3) . . ?
C8 C7 C12 121.6(2) . . ?
C6 C7 C12 120.6(2) . . ?
C19 C21 H21A 109.5 . . ?
C19 C21 H21B 109.5 . . ?
H21A C21 H21B 109.5 . . ?
C19 C21 H21C 109.5 . . ?
H21A C21 H21C 109.5 . . ?
H21B C21 H21C 109.5 . . ?
C15 C20 H20A 109.5 . . ?
C15 C20 H20B 109.5 . . ?
H20A C20 H20B 109.5 . . ?
C15 C20 H20C 109.5 . . ?
H20A C20 H20C 109.5 . . ?
H20B C20 H20C 109.5 . . ?
N3 C22 H22A 109.5 . . ?
N3 C22 H22B 109.5 . . ?
H22A C22 H22B 109.5 . . ?
N3 C22 H22C 109.5 . . ?
H22A C22 H22C 109.5 . . ?
H22B C22 H22C 109.5 . . ?
C7 C12 H12A 109.5 . . ?
C7 C12 H12B 109.5 . . ?
H12A C12 H12B 109.5 . . ?
C7 C12 H12C 109.5 . . ?
H12A C12 H12C 109.5 . . ?
H12B C12 H12C 109.5 . . ?
N3 C24 H24A 109.5 . . ?
N3 C24 H24B 109.5 . . ?
H24A C24 H24B 109.5 . . ?
N3 C24 H24C 109.5 . . ?
H24A C24 H24C 109.5 . . ?
H24B C24 H24C 109.5 . . ?
N3 C23 H23A 109.5 . . ?
N3 C23 H23B 109.5 . . ?
H23A C23 H23B 109.5 . . ?
N3 C23 H23C 109.5 . . ?
H23A C23 H23C 109.5 . . ?
H23B C23 H23C 109.5 . . ?

loop_
_geom_bond_atom_site_label_1
_geom_bond_atom_site_label_2
_geom_bond_distance
_geom_bond_site_symmetry_2
_geom_bond_publ_flag
Cu1 O1 1.9076(18) . ?
Cu1 N1 1.940(2) . ?
Cu1 N2 2.001(2) . ?
F3 C1 1.336(3) . ?
N2 C4 1.315(3) . ?
N2 C6 1.436(3) . ?
F6 C5 1.341(3) . ?
F2 C1 1.342(3) . ?
F1 C1 1.326(3) . ?
F5 C5 1.316(3) . ?
C11 C10 1.393(4) . ?
C11 C6 1.394(4) . ?
C11 C13 1.507(4) . ?
C1 C2 1.527(4) . ?
N3 O1 1.407(3) . ?
N3 C24 1.456(4) . ?
N3 C22 1.469(4) . ?
N3 C23 1.479(4) . ?
C4 C3 1.405(4) . ?
C4 C5 1.534(3) . ?
C10 C9 1.376(4) . ?
C10 H10A 0.9500 . ?
N1 C2 1.316(3) . ?
N1 C14 1.435(3) . ?
C14 C15 1.397(4) . ?
C14 C19 1.403(4) . ?
C2 C3 1.398(3) . ?
F4 C5 1.318(3) . ?
C3 H3A 0.9500 . ?
C19 C18 1.396(4) . ?
C19 C21 1.505(4) . ?
C13 H13A 0.9800 . ?
C13 H13B 0.9800 . ?
C13 H13C 0.9800 . ?
C17 C18 1.368(5) . ?
C17 C16 1.378(5) . ?
C17 H17A 0.9500 . ?
C6 C7 1.403(3) . ?
C15 C16 1.390(4) . ?
C15 C20 1.509(4) . ?
C8 C9 1.368(4) . ?
C8 C7 1.393(4) . ?
C8 H8A 0.9500 . ?
C9 H9A 0.9500 . ?
C16 H16A 0.9500 . ?
C18 H18A 0.9500 . ?
C7 C12 1.499(4) . ?
C21 H21A 0.9800 . ?
C21 H21B 0.9800 . ?
C21 H21C 0.9800 . ?
C20 H20A 0.9800 . ?
C20 H20B 0.9800 . ?
C20 H20C 0.9800 . ?
C22 H22A 0.9800 . ?
C22 H22B 0.9800 . ?
C22 H22C 0.9800 . ?
C12 H12A 0.9800 . ?
C12 H12B 0.9800 . ?
C12 H12C 0.9800 . ?
C24 H24A 0.9800 . ?
C24 H24B 0.9800 . ?
C24 H24C 0.9800 . ?
C23 H23A 0.9800 . ?
C23 H23B 0.9800 . ?
C23 H23C 0.9800 . ?

loop_
_geom_torsion_atom_site_label_1
_geom_torsion_atom_site_label_2
_geom_torsion_atom_site_label_3
_geom_torsion_atom_site_label_4
_geom_torsion
_geom_torsion_site_symmetry_1
_geom_torsion_site_symmetry_2
_geom_torsion_site_symmetry_3
_geom_torsion_site_symmetry_4
_geom_torsion_publ_flag
O1 Cu1 N2 C4 -175.92(18) . . . . ?
N1 Cu1 N2 C4 3.6(2) . . . . ?
O1 Cu1 N2 C6 4.9(2) . . . . ?
N1 Cu1 N2 C6 -175.55(18) . . . . ?
C24 N3 O1 Cu1 -57.7(3) . . . . ?
C22 N3 O1 Cu1 -177.5(3) . . . . ?
C23 N3 O1 Cu1 60.7(3) . . . . ?
N1 Cu1 O1 N3 -7.3(3) . . . . ?
N2 Cu1 O1 N3 171.88(18) . . . . ?
C6 N2 C4 C3 175.0(2) . . . . ?
Cu1 N2 C4 C3 -4.1(3) . . . . ?
C6 N2 C4 C5 -6.0(4) . . . . ?
Cu1 N2 C4 C5 174.87(18) . . . . ?
C6 C11 C10 C9 -0.9(4) . . . . ?
C13 C11 C10 C9 179.2(3) . . . . ?
O1 Cu1 N1 C2 179.02(18) . . . . ?
N2 Cu1 N1 C2 -0.3(2) . . . . ?
O1 Cu1 N1 C14 -5.3(3) . . . . ?
N2 Cu1 N1 C14 175.44(17) . . . . ?
C2 N1 C14 C15 94.3(3) . . . . ?
Cu1 N1 C14 C15 -81.4(2) . . . . ?
C2 N1 C14 C19 -92.8(3) . . . . ?
Cu1 N1 C14 C19 91.6(2) . . . . ?
C14 N1 C2 C3 -178.4(2) . . . . ?
Cu1 N1 C2 C3 -3.0(4) . . . . ?
C14 N1 C2 C1 2.1(4) . . . . ?
Cu1 N1 C2 C1 177.45(18) . . . . ?
F1 C1 C2 N1 -59.1(3) . . . . ?
F3 C1 C2 N1 179.8(2) . . . . ?
F2 C1 C2 N1 60.7(3) . . . . ?
F1 C1 C2 C3 121.3(3) . . . . ?
F3 C1 C2 C3 0.2(4) . . . . ?
F2 C1 C2 C3 -118.9(3) . . . . ?
N1 C2 C3 C4 3.8(4) . . . . ?
C1 C2 C3 C4 -176.7(2) . . . . ?
N2 C4 C3 C2 0.5(4) . . . . ?
C5 C4 C3 C2 -178.6(2) . . . . ?
C15 C14 C19 C18 -1.8(4) . . . . ?
N1 C14 C19 C18 -174.5(2) . . . . ?
C15 C14 C19 C21 176.2(3) . . . . ?
N1 C14 C19 C21 3.4(4) . . . . ?
N2 C4 C5 F5 68.5(3) . . . . ?
C3 C4 C5 F5 -112.4(3) . . . . ?
N2 C4 C5 F4 -52.7(3) . . . . ?
C3 C4 C5 F4 126.4(3) . . . . ?
N2 C4 C5 F6 -171.2(2) . . . . ?
C3 C4 C5 F6 7.9(3) . . . . ?
C10 C11 C6 C7 4.6(4) . . . . ?
C13 C11 C6 C7 -175.6(3) . . . . ?
C10 C11 C6 N2 -178.9(2) . . . . ?
C13 C11 C6 N2 1.0(4) . . . . ?
C4 N2 C6 C11 98.5(3) . . . . ?
Cu1 N2 C6 C11 -82.4(3) . . . . ?
C4 N2 C6 C7 -84.9(3) . . . . ?
Cu1 N2 C6 C7 94.2(2) . . . . ?
C19 C14 C15 C16 1.5(4) . . . . ?
N1 C14 C15 C16 174.3(2) . . . . ?
C19 C14 C15 C20 -176.0(3) . . . . ?
N1 C14 C15 C20 -3.2(4) . . . . ?
C7 C8 C9 C10 2.1(4) . . . . ?
C11 C10 C9 C8 -2.3(4) . . . . ?
C18 C17 C16 C15 -0.3(5) . . . . ?
C14 C15 C16 C17 -0.4(4) . . . . ?
C20 C15 C16 C17 177.0(3) . . . . ?
C16 C17 C18 C19 0.0(5) . . . . ?
C14 C19 C18 C17 1.1(4) . . . . ?
C21 C19 C18 C17 -176.9(3) . . . . ?
C9 C8 C7 C6 1.4(4) . . . . ?
C9 C8 C7 C12 -177.8(3) . . . . ?
C11 C6 C7 C8 -4.8(4) . . . . ?
N2 C6 C7 C8 178.7(2) . . . . ?
C11 C6 C7 C12 174.4(2) . . . . ?
N2 C6 C7 C12 -2.1(4) . . . . ?
